data_7241047
loop_
_publ_author_name
'Lee, Sunju'
'Lee, Ga Yeon'
'Kim, Chang Gyoun'
'Chung, Taek-Mo'
'Park, Bo Keun'

_publ_section_title
;
 Heteroleptic manganese compounds as potential precursors for manganese
 based thin films and nanomaterials
;
_journal_issue 50
_journal_name_full 'RSC Advances'
_journal_page_first 29659
_journal_page_last 29667
_journal_paper_doi 10.1039/D0RA05225F
_journal_volume 10
_journal_year 2020
_chemical_formula_sum 'C34 H70 Cl2 Mn2 N4 O4'
_chemical_formula_weight 779.72
_space_group_IT_number 14
_space_group_name_Hall '-P 2ybc'
_space_group_name_H-M_alt 'P 1 21/c 1'
_symmetry_cell_setting monoclinic
_symmetry_space_group_name_H-M 'P 1 21/c 1'
_atom_sites_solution_hydrogens geom
_atom_sites_solution_primary direct
_atom_sites_solution_secondary difmap
_audit_creation_method SHELXL-97
_audit_update_record
;
2020-05-08 deposited with the CCDC.	2020-08-04 downloaded from the CCDC.
;
_cell_angle_alpha 90.00
_cell_angle_beta 111.785(1)
_cell_angle_gamma 90.00
_cell_formula_units_Z 2
_cell_length_a 10.3578(3)
_cell_length_b 18.3221(5)
_cell_length_c 11.8508(3)
_cell_measurement_reflns_used 9963
_cell_measurement_temperature 100(1)
_cell_measurement_theta_max 28.35
_cell_measurement_theta_min 2.22
_cell_volume 2088.39(10)
_computing_cell_refinement 'Bruker SAINT'
_computing_data_collection 'Bruker APEX2'
_computing_data_reduction 'Bruker SAINT'
_computing_molecular_graphics 'Bruker SHELXTL'
_computing_publication_material 'Bruker SHELXTL'
_computing_structure_refinement 'SHELXL-97 (Sheldrick, 2008)'
_computing_structure_solution 'SHELXS-97 (Sheldrick, 2008)'
_diffrn_ambient_temperature 100(1)
_diffrn_measured_fraction_theta_full 0.997
_diffrn_measured_fraction_theta_max 0.997
_diffrn_measurement_device_type 'Bruker APEX-II CCD'
_diffrn_measurement_method '\f and \w scans'
_diffrn_radiation_monochromator graphite
_diffrn_radiation_source 'fine-focus sealed tube'
_diffrn_radiation_type MoK\a
_diffrn_radiation_wavelength 0.71073
_diffrn_reflns_av_R_equivalents 0.0000
_diffrn_reflns_av_sigmaI/netI 0.0176
_diffrn_reflns_limit_h_max 12
_diffrn_reflns_limit_h_min -13
_diffrn_reflns_limit_k_max 24
_diffrn_reflns_limit_k_min 0
_diffrn_reflns_limit_l_max 15
_diffrn_reflns_limit_l_min 0
_diffrn_reflns_number 5228
_diffrn_reflns_theta_full 28.40
_diffrn_reflns_theta_max 28.40
_diffrn_reflns_theta_min 2.12
_exptl_absorpt_coefficient_mu 0.770
_exptl_absorpt_correction_T_max 0.9339
_exptl_absorpt_correction_T_min 0.8612
_exptl_absorpt_correction_type multi-scan
_exptl_absorpt_process_details 'Bruker SADABS'
_exptl_crystal_colour silver
_exptl_crystal_density_diffrn 1.240
_exptl_crystal_density_meas ?
_exptl_crystal_density_method 'not measured'
_exptl_crystal_description Block
_exptl_crystal_F_000 836
_exptl_crystal_size_max 0.20
_exptl_crystal_size_mid 0.18
_exptl_crystal_size_min 0.09
_refine_diff_density_max 0.587
_refine_diff_density_min -0.229
_refine_diff_density_rms 0.049
_refine_ls_extinction_method none
_refine_ls_goodness_of_fit_ref 1.080
_refine_ls_hydrogen_treatment refxyz
_refine_ls_matrix_type full
_refine_ls_number_parameters 208
_refine_ls_number_reflns 5228
_refine_ls_number_restraints 0
_refine_ls_restrained_S_all 1.080
_refine_ls_R_factor_all 0.0304
_refine_ls_R_factor_gt 0.0253
_refine_ls_shift/su_max 0.001
_refine_ls_shift/su_mean 0.000
_refine_ls_structure_factor_coef Fsqd
_refine_ls_weighting_details 'calc w=1/[\s^2^(Fo^2^)+(0.0245P)^2^+1.0428P] where P=(Fo^2^+2Fc^2^)/3'
_refine_ls_weighting_scheme calc
_refine_ls_wR_factor_gt 0.0605
_refine_ls_wR_factor_ref 0.0635
_reflns_number_gt 4652
_reflns_number_total 5228
_reflns_threshold_expression >2sigma(I)
_cod_data_source_file d0ra05225f2.cif
_cod_data_source_block '[Mn(tmhd)(TMEDA)Cl]2'
_cod_depositor_comments
;
The following automatic conversions were performed:

data item '_symmetry_cell_setting' value 'Monoclinic' was changed to
'monoclinic' in accordance with the
/home/data/users/saulius/crontab/automatic-downloads/rss-feeds/RSC/lib/dictionaries/cif_core.dic
dictionary named 'cif_core.dic' version 2.4.2 last updated on
2011-04-26.

data item '_exptl_crystal_density_meas' value 'none' was changed to
'?' -- the value is perceived as not measured.

Automatic conversion script
Id: cif_fix_values 7556 2019-12-06 15:28:31Z antanas 

 Adding full bibliography for 7241045--7241048.cif.
;
_cod_original_cell_volume 2088.4(1)
_cod_original_sg_symbol_H-M P2(1)/c
_cod_database_code 7241047

loop_
_symmetry_equiv_pos_as_xyz
'x, y, z'
'-x, y+1/2, -z+1/2'
'-x, -y, -z'
'x, -y-1/2, z-1/2'

loop_
_atom_site_label
_atom_site_type_symbol
_atom_site_fract_x
_atom_site_fract_y
_atom_site_fract_z
_atom_site_U_iso_or_equiv
_atom_site_adp_type
_atom_site_occupancy
_atom_site_symmetry_multiplicity
_atom_site_calc_flag
_atom_site_refinement_flags
_atom_site_disorder_assembly
_atom_site_disorder_group
Mn1 Mn 0.610970(17) 0.043274(9) 0.145050(16) 0.01199(5) Uani 1 1 d . . .
Cl1 Cl 0.46822(3) -0.072307(15) 0.07931(3) 0.01557(7) Uani 1 1 d . . .
O1 O 0.72415(9) 0.14155(5) 0.19609(8) 0.01597(17) Uani 1 1 d . . .
O2 O 0.46541(8) 0.09856(5) 0.20060(8) 0.01582(17) Uani 1 1 d . . .
N1 N 0.81942(10) -0.00854(6) 0.14868(10) 0.0175(2) Uani 1 1 d . . .
N2 N 0.71072(11) -0.00157(6) 0.34828(9) 0.0184(2) Uani 1 1 d . . .
C1 C 0.68807(12) 0.20341(6) 0.22281(10) 0.0136(2) Uani 1 1 d . . .
C2 C 0.56501(12) 0.21694(6) 0.24252(11) 0.0163(2) Uani 1 1 d . . .
H2A H 0.5492 0.2653 0.2634 0.020 Uiso 1 1 calc R . .
C3 C 0.46273(12) 0.16392(6) 0.23358(10) 0.0136(2) Uani 1 1 d . . .
C4 C 0.79457(13) 0.26476(7) 0.23531(12) 0.0175(2) Uani 1 1 d . . .
C5 C 0.93107(13) 0.24260(8) 0.33786(12) 0.0233(3) Uani 1 1 d . . .
H5A H 1.0011 0.2806 0.3484 0.035 Uiso 1 1 calc R . .
H5B H 0.9642 0.1964 0.3168 0.035 Uiso 1 1 calc R . .
H5C H 0.9148 0.2367 0.4137 0.035 Uiso 1 1 calc R . .
C6 C 0.81885(15) 0.26861(8) 0.11548(13) 0.0239(3) Uani 1 1 d . . .
H6A H 0.8861 0.3073 0.1206 0.036 Uiso 1 1 calc R . .
H6B H 0.7308 0.2793 0.0487 0.036 Uiso 1 1 calc R . .
H6C H 0.8552 0.2217 0.1005 0.036 Uiso 1 1 calc R . .
C7 C 0.74917(16) 0.33977(7) 0.26346(17) 0.0328(4) Uani 1 1 d . . .
H7A H 0.8217 0.3757 0.2701 0.049 Uiso 1 1 calc R . .
H7B H 0.7342 0.3376 0.3403 0.049 Uiso 1 1 calc R . .
H7C H 0.6625 0.3541 0.1979 0.049 Uiso 1 1 calc R . .
C8 C 0.33707(12) 0.18631(7) 0.26606(11) 0.0169(2) Uani 1 1 d . . .
C9 C 0.25019(15) 0.24218(9) 0.17192(16) 0.0338(4) Uani 1 1 d . . .
H9A H 0.1697 0.2569 0.1912 0.051 Uiso 1 1 calc R . .
H9B H 0.2181 0.2202 0.0908 0.051 Uiso 1 1 calc R . .
H9C H 0.3073 0.2851 0.1737 0.051 Uiso 1 1 calc R . .
C10 C 0.24659(14) 0.11969(7) 0.26194(13) 0.0223(3) Uani 1 1 d . . .
H10A H 0.1672 0.1345 0.2827 0.033 Uiso 1 1 calc R . .
H10B H 0.3017 0.0832 0.3205 0.033 Uiso 1 1 calc R . .
H10C H 0.2129 0.0987 0.1800 0.033 Uiso 1 1 calc R . .
C11 C 0.38707(16) 0.21957(9) 0.39386(14) 0.0304(3) Uani 1 1 d . . .
H11A H 0.3065 0.2334 0.4136 0.046 Uiso 1 1 calc R . .
H11B H 0.4436 0.2629 0.3966 0.046 Uiso 1 1 calc R . .
H11C H 0.4430 0.1836 0.4531 0.046 Uiso 1 1 calc R . .
C12 C 0.90741(14) -0.01573(8) 0.27804(12) 0.0244(3) Uani 1 1 d . . .
H12A H 0.9435 0.0329 0.3111 0.029 Uiso 1 1 calc R . .
H12B H 0.9879 -0.0474 0.2863 0.029 Uiso 1 1 calc R . .
C13 C 0.82816(15) -0.04800(8) 0.35140(13) 0.0247(3) Uani 1 1 d . . .
H13A H 0.7926 -0.0968 0.3186 0.030 Uiso 1 1 calc R . .
H13B H 0.8925 -0.0543 0.4368 0.030 Uiso 1 1 calc R . .
C14 C 0.88956(14) 0.04072(8) 0.08960(14) 0.0248(3) Uani 1 1 d . . .
H14A H 0.9763 0.0181 0.0920 0.037 Uiso 1 1 calc R . .
H14B H 0.9103 0.0874 0.1329 0.037 Uiso 1 1 calc R . .
H14C H 0.8283 0.0490 0.0049 0.037 Uiso 1 1 calc R . .
C15 C 0.79877(14) -0.07905(7) 0.08517(13) 0.0241(3) Uani 1 1 d . . .
H15A H 0.8888 -0.0982 0.0894 0.036 Uiso 1 1 calc R . .
H15B H 0.7379 -0.0723 -0.0001 0.036 Uiso 1 1 calc R . .
H15C H 0.7558 -0.1136 0.1239 0.036 Uiso 1 1 calc R . .
C16 C 0.75971(15) 0.05983(8) 0.43360(12) 0.0259(3) Uani 1 1 d . . .
H16A H 0.8005 0.0411 0.5168 0.039 Uiso 1 1 calc R . .
H16B H 0.6812 0.0919 0.4262 0.039 Uiso 1 1 calc R . .
H16C H 0.8301 0.0875 0.4146 0.039 Uiso 1 1 calc R . .
C17 C 0.61095(16) -0.04439(8) 0.38286(13) 0.0275(3) Uani 1 1 d . . .
H17A H 0.6562 -0.0617 0.4667 0.041 Uiso 1 1 calc R . .
H17B H 0.5791 -0.0863 0.3282 0.041 Uiso 1 1 calc R . .
H17C H 0.5312 -0.0137 0.3767 0.041 Uiso 1 1 calc R . .

loop_
_atom_site_aniso_label
_atom_site_aniso_U_11
_atom_site_aniso_U_22
_atom_site_aniso_U_33
_atom_site_aniso_U_23
_atom_site_aniso_U_13
_atom_site_aniso_U_12
Mn1 0.01041(9) 0.01151(9) 0.01338(9) -0.00198(6) 0.00364(7) -0.00068(6)
Cl1 0.01657(13) 0.01376(13) 0.01506(13) 0.00025(10) 0.00435(10) -0.00377(10)
O1 0.0133(4) 0.0142(4) 0.0212(4) -0.0052(3) 0.0073(3) -0.0018(3)
O2 0.0135(4) 0.0149(4) 0.0199(4) -0.0040(3) 0.0072(3) -0.0021(3)
N1 0.0126(5) 0.0192(5) 0.0186(5) -0.0045(4) 0.0033(4) 0.0015(4)
N2 0.0186(5) 0.0191(5) 0.0154(5) 0.0001(4) 0.0039(4) -0.0013(4)
C1 0.0126(5) 0.0141(5) 0.0141(5) -0.0014(4) 0.0048(4) -0.0018(4)
C2 0.0157(5) 0.0131(5) 0.0220(6) -0.0026(4) 0.0091(5) -0.0005(4)
C3 0.0122(5) 0.0160(5) 0.0126(5) -0.0001(4) 0.0047(4) 0.0011(4)
C4 0.0151(5) 0.0151(5) 0.0256(6) -0.0035(5) 0.0113(5) -0.0033(4)
C5 0.0172(6) 0.0286(7) 0.0234(6) -0.0063(5) 0.0069(5) -0.0092(5)
C6 0.0252(7) 0.0236(6) 0.0264(7) 0.0032(5) 0.0137(6) -0.0039(5)
C7 0.0282(7) 0.0157(6) 0.0649(11) -0.0107(7) 0.0294(8) -0.0067(5)
C8 0.0142(5) 0.0180(6) 0.0218(6) -0.0015(5) 0.0104(5) 0.0000(4)
C9 0.0230(7) 0.0336(8) 0.0515(10) 0.0171(7) 0.0216(7) 0.0122(6)
C10 0.0189(6) 0.0255(7) 0.0277(7) -0.0054(5) 0.0148(5) -0.0059(5)
C11 0.0302(7) 0.0360(8) 0.0341(8) -0.0162(6) 0.0225(6) -0.0110(6)
C12 0.0165(6) 0.0277(7) 0.0233(6) -0.0019(5) 0.0009(5) 0.0044(5)
C13 0.0237(7) 0.0235(6) 0.0227(7) 0.0057(5) 0.0038(5) 0.0072(5)
C14 0.0194(6) 0.0263(7) 0.0322(7) -0.0019(6) 0.0138(6) 0.0007(5)
C15 0.0179(6) 0.0202(6) 0.0319(7) -0.0086(5) 0.0067(5) 0.0028(5)
C16 0.0299(7) 0.0265(7) 0.0148(6) -0.0037(5) 0.0006(5) 0.0002(6)
C17 0.0299(7) 0.0341(8) 0.0189(6) 0.0050(6) 0.0093(6) -0.0059(6)

loop_
_atom_type_symbol
_atom_type_description
_atom_type_scat_dispersion_real
_atom_type_scat_dispersion_imag
_atom_type_scat_source
C C 0.0033 0.0016 'International Tables Vol C Tables 4.2.6.8 and 6.1.1.4'
H H 0.0000 0.0000 'International Tables Vol C Tables 4.2.6.8 and 6.1.1.4'
N N 0.0061 0.0033 'International Tables Vol C Tables 4.2.6.8 and 6.1.1.4'
O O 0.0106 0.0060 'International Tables Vol C Tables 4.2.6.8 and 6.1.1.4'
Cl Cl 0.1484 0.1585 'International Tables Vol C Tables 4.2.6.8 and 6.1.1.4'
Mn Mn 0.3368 0.7283 'International Tables Vol C Tables 4.2.6.8 and 6.1.1.4'

loop_
_geom_angle_atom_site_label_1
_geom_angle_atom_site_label_2
_geom_angle_atom_site_label_3
_geom_angle
_geom_angle_site_symmetry_1
_geom_angle_site_symmetry_3
_geom_angle_publ_flag
O1 Mn1 O2 83.48(3) . . ?
O1 Mn1 N1 86.01(3) . . ?
O2 Mn1 N1 161.21(4) . . ?
O1 Mn1 N2 91.03(4) . . ?
O2 Mn1 N2 86.70(4) . . ?
N1 Mn1 N2 77.95(4) . . ?
O1 Mn1 Cl1 92.91(3) . 3_655 ?
O2 Mn1 Cl1 103.64(3) . 3_655 ?
N1 Mn1 Cl1 92.38(3) . 3_655 ?
N2 Mn1 Cl1 169.28(3) . 3_655 ?
O1 Mn1 Cl1 178.11(3) . . ?
O2 Mn1 Cl1 95.39(2) . . ?
N1 Mn1 Cl1 95.48(3) . . ?
N2 Mn1 Cl1 90.42(3) . . ?
Cl1 Mn1 Cl1 85.872(10) 3_655 . ?
Mn1 Cl1 Mn1 94.127(10) 3_655 . ?
C1 O1 Mn1 130.49(7) . . ?
C3 O2 Mn1 130.60(8) . . ?
C12 N1 C15 111.79(11) . . ?
C12 N1 C14 108.87(10) . . ?
C15 N1 C14 107.21(10) . . ?
C12 N1 Mn1 105.41(8) . . ?
C15 N1 Mn1 112.86(7) . . ?
C14 N1 Mn1 110.69(8) . . ?
C16 N2 C17 108.36(11) . . ?
C16 N2 C13 110.69(11) . . ?
C17 N2 C13 110.09(11) . . ?
C16 N2 Mn1 109.88(8) . . ?
C17 N2 Mn1 112.26(8) . . ?
C13 N2 Mn1 105.56(8) . . ?
O1 C1 C2 124.73(11) . . ?
O1 C1 C4 114.09(10) . . ?
C2 C1 C4 121.17(10) . . ?
C1 C2 C3 124.73(11) . . ?
C1 C2 H2A 117.6 . . ?
C3 C2 H2A 117.6 . . ?
O2 C3 C2 124.98(11) . . ?
O2 C3 C8 116.52(10) . . ?
C2 C3 C8 118.50(10) . . ?
C7 C4 C6 109.29(11) . . ?
C7 C4 C5 109.38(11) . . ?
C6 C4 C5 108.99(10) . . ?
C7 C4 C1 114.14(10) . . ?
C6 C4 C1 107.57(10) . . ?
C5 C4 C1 107.36(10) . . ?
C4 C5 H5A 109.5 . . ?
C4 C5 H5B 109.5 . . ?
H5A C5 H5B 109.5 . . ?
C4 C5 H5C 109.5 . . ?
H5A C5 H5C 109.5 . . ?
H5B C5 H5C 109.5 . . ?
C4 C6 H6A 109.5 . . ?
C4 C6 H6B 109.5 . . ?
H6A C6 H6B 109.5 . . ?
C4 C6 H6C 109.5 . . ?
H6A C6 H6C 109.5 . . ?
H6B C6 H6C 109.5 . . ?
C4 C7 H7A 109.5 . . ?
C4 C7 H7B 109.5 . . ?
H7A C7 H7B 109.5 . . ?
C4 C7 H7C 109.5 . . ?
H7A C7 H7C 109.5 . . ?
H7B C7 H7C 109.5 . . ?
C10 C8 C11 109.10(11) . . ?
C10 C8 C9 108.79(11) . . ?
C11 C8 C9 110.17(12) . . ?
C10 C8 C3 110.10(10) . . ?
C11 C8 C3 110.18(10) . . ?
C9 C8 C3 108.49(10) . . ?
C8 C9 H9A 109.5 . . ?
C8 C9 H9B 109.5 . . ?
H9A C9 H9B 109.5 . . ?
C8 C9 H9C 109.5 . . ?
H9A C9 H9C 109.5 . . ?
H9B C9 H9C 109.5 . . ?
C8 C10 H10A 109.5 . . ?
C8 C10 H10B 109.5 . . ?
H10A C10 H10B 109.5 . . ?
C8 C10 H10C 109.5 . . ?
H10A C10 H10C 109.5 . . ?
H10B C10 H10C 109.5 . . ?
C8 C11 H11A 109.5 . . ?
C8 C11 H11B 109.5 . . ?
H11A C11 H11B 109.5 . . ?
C8 C11 H11C 109.5 . . ?
H11A C11 H11C 109.5 . . ?
H11B C11 H11C 109.5 . . ?
N1 C12 C13 111.97(11) . . ?
N1 C12 H12A 109.2 . . ?
C13 C12 H12A 109.2 . . ?
N1 C12 H12B 109.2 . . ?
C13 C12 H12B 109.2 . . ?
H12A C12 H12B 107.9 . . ?
N2 C13 C12 112.15(11) . . ?
N2 C13 H13A 109.2 . . ?
C12 C13 H13A 109.2 . . ?
N2 C13 H13B 109.2 . . ?
C12 C13 H13B 109.2 . . ?
H13A C13 H13B 107.9 . . ?
N1 C14 H14A 109.5 . . ?
N1 C14 H14B 109.5 . . ?
H14A C14 H14B 109.5 . . ?
N1 C14 H14C 109.5 . . ?
H14A C14 H14C 109.5 . . ?
H14B C14 H14C 109.5 . . ?
N1 C15 H15A 109.5 . . ?
N1 C15 H15B 109.5 . . ?
H15A C15 H15B 109.5 . . ?
N1 C15 H15C 109.5 . . ?
H15A C15 H15C 109.5 . . ?
H15B C15 H15C 109.5 . . ?
N2 C16 H16A 109.5 . . ?
N2 C16 H16B 109.5 . . ?
H16A C16 H16B 109.5 . . ?
N2 C16 H16C 109.5 . . ?
H16A C16 H16C 109.5 . . ?
H16B C16 H16C 109.5 . . ?
N2 C17 H17A 109.5 . . ?
N2 C17 H17B 109.5 . . ?
H17A C17 H17B 109.5 . . ?
N2 C17 H17C 109.5 . . ?
H17A C17 H17C 109.5 . . ?
H17B C17 H17C 109.5 . . ?

loop_
_geom_bond_atom_site_label_1
_geom_bond_atom_site_label_2
_geom_bond_distance
_geom_bond_site_symmetry_2
_geom_bond_publ_flag
Mn1 O1 2.1109(8) . ?
Mn1 O2 2.1141(8) . ?
Mn1 N1 2.3443(10) . ?
Mn1 N2 2.3866(11) . ?
Mn1 Cl1 2.5310(3) 3_655 ?
Mn1 Cl1 2.5343(3) . ?
Cl1 Mn1 2.5310(3) 3_655 ?
O1 C1 1.2699(14) . ?
O2 C3 1.2632(14) . ?
N1 C12 1.4701(17) . ?
N1 C15 1.4703(16) . ?
N1 C14 1.4866(17) . ?
N2 C16 1.4713(16) . ?
N2 C17 1.4717(17) . ?
N2 C13 1.4736(17) . ?
C1 C2 1.4005(16) . ?
C1 C4 1.5430(16) . ?
C2 C3 1.4120(16) . ?
C2 H2A 0.9500 . ?
C3 C8 1.5434(16) . ?
C4 C7 1.5290(18) . ?
C4 C6 1.5330(18) . ?
C4 C5 1.5380(18) . ?
C5 H5A 0.9800 . ?
C5 H5B 0.9800 . ?
C5 H5C 0.9800 . ?
C6 H6A 0.9800 . ?
C6 H6B 0.9800 . ?
C6 H6C 0.9800 . ?
C7 H7A 0.9800 . ?
C7 H7B 0.9800 . ?
C7 H7C 0.9800 . ?
C8 C10 1.5285(17) . ?
C8 C11 1.5334(19) . ?
C8 C9 1.5353(19) . ?
C9 H9A 0.9800 . ?
C9 H9B 0.9800 . ?
C9 H9C 0.9800 . ?
C10 H10A 0.9800 . ?
C10 H10B 0.9800 . ?
C10 H10C 0.9800 . ?
C11 H11A 0.9800 . ?
C11 H11B 0.9800 . ?
C11 H11C 0.9800 . ?
C12 C13 1.519(2) . ?
C12 H12A 0.9900 . ?
C12 H12B 0.9900 . ?
C13 H13A 0.9900 . ?
C13 H13B 0.9900 . ?
C14 H14A 0.9800 . ?
C14 H14B 0.9800 . ?
C14 H14C 0.9800 . ?
C15 H15A 0.9800 . ?
C15 H15B 0.9800 . ?
C15 H15C 0.9800 . ?
C16 H16A 0.9800 . ?
C16 H16B 0.9800 . ?
C16 H16C 0.9800 . ?
C17 H17A 0.9800 . ?
C17 H17B 0.9800 . ?
C17 H17C 0.9800 . ?

loop_
_geom_torsion_atom_site_label_1
_geom_torsion_atom_site_label_2
_geom_torsion_atom_site_label_3
_geom_torsion_atom_site_label_4
_geom_torsion
_geom_torsion_site_symmetry_1
_geom_torsion_site_symmetry_2
_geom_torsion_site_symmetry_3
_geom_torsion_site_symmetry_4
_geom_torsion_publ_flag
O1 Mn1 Cl1 Mn1 50.0(8) . . . 3_655 ?
O2 Mn1 Cl1 Mn1 103.34(3) . . . 3_655 ?
N1 Mn1 Cl1 Mn1 -92.00(3) . . . 3_655 ?
N2 Mn1 Cl1 Mn1 -169.94(3) . . . 3_655 ?
Cl1 Mn1 Cl1 Mn1 0.0 3_655 . . 3_655 ?
O2 Mn1 O1 C1 -11.09(10) . . . . ?
N1 Mn1 O1 C1 -175.49(10) . . . . ?
N2 Mn1 O1 C1 -97.65(10) . . . . ?
Cl1 Mn1 O1 C1 92.32(10) 3_655 . . . ?
Cl1 Mn1 O1 C1 42.4(8) . . . . ?
O1 Mn1 O2 C3 6.35(10) . . . . ?
N1 Mn1 O2 C3 62.75(16) . . . . ?
N2 Mn1 O2 C3 97.77(10) . . . . ?
Cl1 Mn1 O2 C3 -85.07(10) 3_655 . . . ?
Cl1 Mn1 O2 C3 -172.12(10) . . . . ?
O1 Mn1 N1 C12 73.86(8) . . . . ?
O2 Mn1 N1 C12 17.82(16) . . . . ?
N2 Mn1 N1 C12 -18.05(8) . . . . ?
Cl1 Mn1 N1 C12 166.61(8) 3_655 . . . ?
Cl1 Mn1 N1 C12 -107.31(8) . . . . ?
O1 Mn1 N1 C15 -163.86(9) . . . . ?
O2 Mn1 N1 C15 140.09(11) . . . . ?
N2 Mn1 N1 C15 104.23(9) . . . . ?
Cl1 Mn1 N1 C15 -71.11(9) 3_655 . . . ?
Cl1 Mn1 N1 C15 14.97(9) . . . . ?
O1 Mn1 N1 C14 -43.70(8) . . . . ?
O2 Mn1 N1 C14 -99.74(13) . . . . ?
N2 Mn1 N1 C14 -135.61(9) . . . . ?
Cl1 Mn1 N1 C14 49.06(8) 3_655 . . . ?
Cl1 Mn1 N1 C14 135.14(8) . . . . ?
O1 Mn1 N2 C16 22.53(9) . . . . ?
O2 Mn1 N2 C16 -60.88(9) . . . . ?
N1 Mn1 N2 C16 108.23(9) . . . . ?
Cl1 Mn1 N2 C16 134.15(13) 3_655 . . . ?
Cl1 Mn1 N2 C16 -156.25(8) . . . . ?
O1 Mn1 N2 C17 143.19(9) . . . . ?
O2 Mn1 N2 C17 59.78(9) . . . . ?
N1 Mn1 N2 C17 -131.12(9) . . . . ?
Cl1 Mn1 N2 C17 -105.19(16) 3_655 . . . ?
Cl1 Mn1 N2 C17 -35.60(9) . . . . ?
O1 Mn1 N2 C13 -96.86(8) . . . . ?
O2 Mn1 N2 C13 179.74(8) . . . . ?
N1 Mn1 N2 C13 -11.16(8) . . . . ?
Cl1 Mn1 N2 C13 14.8(2) 3_655 . . . ?
Cl1 Mn1 N2 C13 84.36(8) . . . . ?
Mn1 O1 C1 C2 10.65(18) . . . . ?
Mn1 O1 C1 C4 -170.65(8) . . . . ?
O1 C1 C2 C3 -1.0(2) . . . . ?
C4 C1 C2 C3 -179.66(11) . . . . ?
Mn1 O2 C3 C2 -1.11(18) . . . . ?
Mn1 O2 C3 C8 178.85(7) . . . . ?
C1 C2 C3 O2 -3.9(2) . . . . ?
C1 C2 C3 C8 176.14(11) . . . . ?
O1 C1 C4 C7 178.14(12) . . . . ?
C2 C1 C4 C7 -3.11(18) . . . . ?
O1 C1 C4 C6 56.71(14) . . . . ?
C2 C1 C4 C6 -124.54(12) . . . . ?
O1 C1 C4 C5 -60.46(13) . . . . ?
C2 C1 C4 C5 118.30(12) . . . . ?
O2 C3 C8 C10 5.33(15) . . . . ?
C2 C3 C8 C10 -174.71(11) . . . . ?
O2 C3 C8 C11 125.72(12) . . . . ?
C2 C3 C8 C11 -54.32(15) . . . . ?
O2 C3 C8 C9 -113.61(13) . . . . ?
C2 C3 C8 C9 66.35(15) . . . . ?
C15 N1 C12 C13 -76.93(14) . . . . ?
C14 N1 C12 C13 164.82(11) . . . . ?
Mn1 N1 C12 C13 46.04(12) . . . . ?
C16 N2 C13 C12 -79.40(14) . . . . ?
C17 N2 C13 C12 160.82(11) . . . . ?
Mn1 N2 C13 C12 39.45(12) . . . . ?
N1 C12 C13 N2 -61.84(15) . . . . ?
